data_7033729
loop_
_publ_author_name
'Janzen, Daron E.'
'Mann, Kent R.'

_publ_section_title
;
 Heteroleptic platinum(ii) isocyanide complexes: convenient synthetic
 access, polymorphs, and vapoluminescence.
;
_journal_issue 9
_journal_name_full 'Dalton transactions (Cambridge, England : 2003)'
_journal_page_first 4223
_journal_page_last 4237
_journal_paper_doi 10.1039/c4dt03820g
_journal_volume 44
_journal_year 2015
_chemical_formula_moiety 'C16 H36 N, C12 H9 N4 Pt'
_chemical_formula_sum 'C28 H45 N5 Pt'
_chemical_formula_weight 646.78
_space_group_crystal_system monoclinic
_space_group_IT_number 14
_space_group_name_Hall '-P 2yn'
_space_group_name_H-M_alt 'P 1 21/n 1'
_symmetry_space_group_name_Hall '-P 2yn'
_symmetry_space_group_name_H-M 'P 1 21/n 1'
_atom_sites_solution_hydrogens mixed
_audit_creation_method SHELXL-2014/7
_audit_update_record
;
2014-11-24 deposited with the CCDC.
2015-01-20 downloaded from the CCDC.
;
_cell_angle_alpha 90
_cell_angle_beta 104.4760(10)
_cell_angle_gamma 90
_cell_formula_units_Z 4
_cell_length_a 9.1124(6)
_cell_length_b 18.6090(13)
_cell_length_c 18.2156(14)
_cell_measurement_reflns_used 3830
_cell_measurement_temperature 173(2)
_cell_measurement_theta_max 24.98
_cell_measurement_theta_min 2.31
_cell_volume 2990.8(4)
_computing_structure_refinement 'SHELXL-2014/7 (Sheldrick, 2014)'
_diffrn_ambient_temperature 173(2)
_diffrn_measured_fraction_theta_full 1.000
_diffrn_measured_fraction_theta_max 0.999
_diffrn_measurement_device_type 'CCD area detector'
_diffrn_measurement_method 'phi and omega scans'
_diffrn_radiation_monochromator graphite
_diffrn_radiation_source 'fine-focus sealed tube'
_diffrn_radiation_type MoK\a
_diffrn_radiation_wavelength 0.71073
_diffrn_reflns_av_R_equivalents 0.0541
_diffrn_reflns_av_unetI/netI 0.0399
_diffrn_reflns_Laue_measured_fraction_full 1.000
_diffrn_reflns_Laue_measured_fraction_max 0.999
_diffrn_reflns_limit_h_max 10
_diffrn_reflns_limit_h_min -10
_diffrn_reflns_limit_k_max 22
_diffrn_reflns_limit_k_min -22
_diffrn_reflns_limit_l_max 21
_diffrn_reflns_limit_l_min -20
_diffrn_reflns_number 25310
_diffrn_reflns_point_group_measured_fraction_full 1.000
_diffrn_reflns_point_group_measured_fraction_max 0.999
_diffrn_reflns_theta_full 25.046
_diffrn_reflns_theta_max 25.046
_diffrn_reflns_theta_min 1.591
_exptl_absorpt_coefficient_mu 4.714
_exptl_absorpt_correction_T_max 1.000
_exptl_absorpt_correction_T_min 0.680
_exptl_absorpt_correction_type multi-scan
_exptl_absorpt_process_details 'SADABS (Sheldrick, 1996)'
_exptl_crystal_colour yellow
_exptl_crystal_density_diffrn 1.436
_exptl_crystal_description rod
_exptl_crystal_F_000 1304
_exptl_crystal_preparation Luminescent
_exptl_crystal_recrystallization_method 'Re-crystallisation from solvent: CH3CN, diethylether'
_exptl_crystal_size_max 0.50
_exptl_crystal_size_mid 0.10
_exptl_crystal_size_min 0.10
_refine_diff_density_max 0.647
_refine_diff_density_min -2.190
_refine_diff_density_rms 0.120
_refine_ls_extinction_method none
_refine_ls_goodness_of_fit_ref 1.073
_refine_ls_hydrogen_treatment constr
_refine_ls_matrix_type full
_refine_ls_number_parameters 317
_refine_ls_number_reflns 5290
_refine_ls_number_restraints 5
_refine_ls_restrained_S_all 1.073
_refine_ls_R_factor_all 0.0522
_refine_ls_R_factor_gt 0.0390
_refine_ls_shift/su_max 0.001
_refine_ls_shift/su_mean 0.000
_refine_ls_structure_factor_coef Fsqd
_refine_ls_weighting_details 'w=1/[\s^2^(Fo^2^)+(0.0409P)^2^+6.2765P] where P=(Fo^2^+2Fc^2^)/3'
_refine_ls_weighting_scheme calc
_refine_ls_wR_factor_gt 0.0841
_refine_ls_wR_factor_ref 0.0886
_reflns_Friedel_coverage 0.000
_reflns_number_gt 4372
_reflns_number_total 5290
_reflns_threshold_expression 'I > 2\s(I)'
_cod_data_source_file c4dt03820g2.cif
_cod_data_source_block 02234x
_cod_depositor_comments 'Adding full bibliography for 7033726--7033729.cif.'
_cod_database_code 7033729
_shelx_space_group_comment
;
The symmetry employed for this shelxl refinement is uniquely defined
by the following loop, which should always be used as a source of
symmetry information in preference to the above space-group names.
They are only intended as comments.
;

loop_
_space_group_symop_operation_xyz
'x, y, z'
'-x+1/2, y+1/2, -z+1/2'
'-x, -y, -z'
'x-1/2, -y-1/2, z-1/2'

loop_
_atom_site_label
_atom_site_type_symbol
_atom_site_fract_x
_atom_site_fract_y
_atom_site_fract_z
_atom_site_U_iso_or_equiv
_atom_site_adp_type
_atom_site_occupancy
_atom_site_site_symmetry_order
_atom_site_calc_flag
_atom_site_refinement_flags_posn
_atom_site_refinement_flags_adp
_atom_site_refinement_flags_occupancy
_atom_site_disorder_assembly
_atom_site_disorder_group
Pt1 Pt 0.81026(2) 0.16159(2) 0.83395(2) 0.03350(9) Uani 1 1 d . . . . .
C3 C 0.8592(7) 0.1924(4) 0.9419(4) 0.0400(14) Uani 1 1 d . . . . .
C6 C 0.5918(8) 0.1325(3) 0.5365(3) 0.0453(15) Uani 1 1 d . . . . .
H6A H 0.5397 0.1718 0.5518 0.054 Uiso 1 1 calc R U . . .
C8 C 0.6268(9) 0.0517(4) 0.4383(4) 0.0562(18) Uani 1 1 d . . . . .
C2 C 0.6637(7) 0.0899(3) 0.8556(3) 0.0408(14) Uani 1 1 d . . . . .
N5 N 0.8886(5) 0.3298(2) 0.5472(3) 0.0352(11) Uani 1 1 d . . . . .
C25 C 0.7838(7) 0.3166(3) 0.5981(3) 0.0374(13) Uani 1 1 d . . . . .
H25A H 0.8081 0.2690 0.6223 0.045 Uiso 1 1 calc R U . . .
H25B H 0.6787 0.3143 0.5661 0.045 Uiso 1 1 calc R U . . .
C13 C 0.8591(7) 0.2708(3) 0.4877(3) 0.0351(13) Uani 1 1 d . . . . .
H13A H 0.8779 0.2238 0.5139 0.042 Uiso 1 1 calc R U . . .
H13B H 0.7507 0.2724 0.4602 0.042 Uiso 1 1 calc R U . . .
C4 C 0.9603(7) 0.2339(4) 0.8155(3) 0.0445(15) Uani 1 1 d . . . . .
C1 C 0.7632(7) 0.1327(3) 0.7279(4) 0.0368(13) Uani 1 1 d . . . . .
N1 N 0.7360(6) 0.1172(3) 0.6650(3) 0.0408(12) Uani 1 1 d . . . . .
C5 C 0.7005(7) 0.0960(3) 0.5881(3) 0.0403(14) Uani 1 1 d . . . . .
N2 N 0.5803(7) 0.0489(3) 0.8683(3) 0.0548(15) Uani 1 1 d . . . . .
N3 N 0.8881(6) 0.2099(3) 1.0038(3) 0.0553(15) Uani 1 1 d . . . . .
C7 C 0.5589(8) 0.1106(4) 0.4602(4) 0.0496(16) Uani 1 1 d . . . . .
H7A H 0.4880 0.1373 0.4231 0.059 Uiso 1 1 calc R U . . .
C28 C 0.6574(10) 0.4074(5) 0.7620(4) 0.083(3) Uani 1 1 d . . . . .
H28A H 0.5745 0.3959 0.7854 0.124 Uiso 1 1 calc R U . . .
H28B H 0.7543 0.4041 0.8002 0.124 Uiso 1 1 calc R U . . .
H28C H 0.6440 0.4562 0.7413 0.124 Uiso 1 1 calc R U . . .
C12 C 0.6983(12) 0.0306(6) 0.3157(5) 0.111(4) Uani 1 1 d . . . . .
H12A H 0.6589 0.0122 0.2641 0.166 Uiso 1 1 calc R U . . .
H12B H 0.7277 0.0811 0.3134 0.166 Uiso 1 1 calc R U . . .
H12C H 0.7869 0.0024 0.3415 0.166 Uiso 1 1 calc R U . . .
C26 C 0.7891(7) 0.3724(4) 0.6608(4) 0.0484(16) Uani 1 1 d . . . . .
H26A H 0.7760 0.4215 0.6392 0.058 Uiso 1 1 calc R U . . .
H26B H 0.8875 0.3701 0.6992 0.058 Uiso 1 1 calc R U . . .
C22 C 1.1124(7) 0.2584(4) 0.6275(3) 0.0487(16) Uani 1 1 d . . . . .
H22A H 1.1115 0.2233 0.5865 0.058 Uiso 1 1 calc R U . . .
H22B H 1.0465 0.2398 0.6589 0.058 Uiso 1 1 calc R U . . .
C10 C 0.7742(10) 0.0385(4) 0.5678(4) 0.065(2) Uani 1 1 d . . . . .
H10A H 0.8509 0.0143 0.6044 0.078 Uiso 1 1 calc R U . . .
C14 C 0.9536(8) 0.2750(3) 0.4305(3) 0.0438(15) Uani 1 1 d . . . . .
H14A H 1.0594 0.2876 0.4565 0.053 Uiso 1 1 calc R U . . .
H14B H 0.9132 0.3130 0.3929 0.053 Uiso 1 1 calc R U . . .
C17 C 0.8597(8) 0.4036(3) 0.5102(4) 0.0487(17) Uani 1 1 d . . . . .
H17A H 0.8968 0.4410 0.5491 0.058 Uiso 1 1 calc R U . A 1
H17B H 0.9180 0.4080 0.4713 0.058 Uiso 1 1 calc R U . A 1
C21 C 1.0523(7) 0.3300(3) 0.5932(3) 0.0460(16) Uani 1 1 d . . . . .
H21A H 1.1168 0.3466 0.5602 0.055 Uiso 1 1 calc R U . . .
H21B H 1.0626 0.3654 0.6348 0.055 Uiso 1 1 calc R U . . .
N4 N 1.0477(8) 0.2732(4) 0.8059(3) 0.0695(19) Uani 1 1 d . . . . .
C15 C 0.9511(9) 0.2031(4) 0.3900(4) 0.0554(18) Uani 1 1 d . . . . .
H15A H 0.8444 0.1875 0.3709 0.066 Uiso 1 1 calc R U . . .
H15B H 0.9939 0.2098 0.3456 0.066 Uiso 1 1 calc R U . . .
C11 C 0.5822(10) 0.0251(5) 0.3570(4) 0.082(3) Uani 1 1 d . . . . .
H11A H 0.5515 -0.0259 0.3573 0.099 Uiso 1 1 calc R U . . .
H11B H 0.4924 0.0526 0.3292 0.099 Uiso 1 1 calc R U . . .
C23 C 1.2736(8) 0.2673(5) 0.6763(4) 0.066(2) Uani 1 1 d . . . . .
H23A H 1.2732 0.2994 0.7197 0.080 Uiso 1 1 calc R U . . .
H23B H 1.3375 0.2898 0.6460 0.080 Uiso 1 1 calc R U . . .
C16 C 1.0382(10) 0.1445(4) 0.4392(4) 0.064(2) Uani 1 1 d . . . . .
H16A H 1.0317 0.1001 0.4097 0.096 Uiso 1 1 calc R U . . .
H16B H 1.1446 0.1588 0.4573 0.096 Uiso 1 1 calc R U . . .
H16C H 0.9950 0.1364 0.4827 0.096 Uiso 1 1 calc R U . . .
C9 C 0.7356(11) 0.0157(4) 0.4926(4) 0.075(2) Uani 1 1 d . . . . .
H9A H 0.7846 -0.0251 0.4782 0.090 Uiso 1 1 calc R U . . .
C24 C 1.3407(10) 0.1932(6) 0.7061(5) 0.098(3) Uani 1 1 d . . . . .
H24A H 1.4443 0.1996 0.7374 0.148 Uiso 1 1 calc R U . . .
H24B H 1.2781 0.1714 0.7367 0.148 Uiso 1 1 calc R U . . .
H24C H 1.3423 0.1618 0.6631 0.148 Uiso 1 1 calc R U . . .
C27 C 0.6566(10) 0.3535(4) 0.6975(4) 0.067(2) Uani 1 1 d . . . . .
H27A H 0.5587 0.3562 0.6588 0.080 Uiso 1 1 calc R U . . .
H27B H 0.6693 0.3040 0.7179 0.080 Uiso 1 1 calc R U . . .
C18 C 0.6768(17) 0.4180(8) 0.4698(11) 0.046(3) Uani 0.606(9) 1 d D . P B 1
H18A H 0.6115 0.4090 0.5033 0.055 Uiso 0.606(9) 1 d R U P B 1
H18B H 0.6484 0.3854 0.4286 0.055 Uiso 0.606(9) 1 d R U P B 1
C19 C 0.6481(17) 0.4919(7) 0.4322(7) 0.059(3) Uani 0.606(9) 1 d D . P B 1
H19A H 0.5382 0.5026 0.4202 0.071 Uiso 0.606(9) 1 calc R U P B 1
H19B H 0.7012 0.5290 0.4682 0.071 Uiso 0.606(9) 1 calc R U P B 1
C20 C 0.7022(18) 0.4957(8) 0.3602(8) 0.086(4) Uani 0.606(9) 1 d D . P B 1
H20A H 0.6819 0.5437 0.3378 0.129 Uiso 0.606(9) 1 calc R U P B 1
H20B H 0.8114 0.4861 0.3720 0.129 Uiso 0.606(9) 1 calc R U P B 1
H20C H 0.6484 0.4597 0.3241 0.129 Uiso 0.606(9) 1 calc R U P B 1
C18' C 0.733(3) 0.4168(13) 0.4615(18) 0.046(3) Uani 0.394(9) 1 d D . P B 2
H18C H 0.6484 0.4134 0.4866 0.055 Uiso 0.394(9) 1 calc R U P B 2
H18D H 0.7155 0.3805 0.4204 0.055 Uiso 0.394(9) 1 calc R U P B 2
C19' C 0.735(2) 0.4919(11) 0.4279(13) 0.059(3) Uani 0.394(9) 1 d D . P B 2
H19C H 0.7515 0.5282 0.4689 0.071 Uiso 0.394(9) 1 calc R U P B 2
H19D H 0.8204 0.4955 0.4032 0.071 Uiso 0.394(9) 1 calc R U P B 2
C20' C 0.587(2) 0.5072(13) 0.3701(13) 0.086(4) Uani 0.394(9) 1 d D . P B 2
H20D H 0.5906 0.5554 0.3491 0.129 Uiso 0.394(9) 1 calc R U P B 2
H20E H 0.5720 0.4716 0.3292 0.129 Uiso 0.394(9) 1 calc R U P B 2
H20F H 0.5033 0.5043 0.3948 0.129 Uiso 0.394(9) 1 calc R U P B 2

loop_
_atom_site_aniso_label
_atom_site_aniso_U_11
_atom_site_aniso_U_22
_atom_site_aniso_U_33
_atom_site_aniso_U_23
_atom_site_aniso_U_13
_atom_site_aniso_U_12
Pt1 0.03467(13) 0.03837(13) 0.02733(13) 0.00158(10) 0.00753(9) 0.00252(11)
C3 0.034(3) 0.051(4) 0.036(4) 0.000(3) 0.011(3) 0.001(3)
C6 0.069(4) 0.035(3) 0.032(3) 0.010(3) 0.013(3) 0.000(3)
C8 0.073(5) 0.065(4) 0.028(3) 0.003(3) 0.009(3) 0.007(4)
C2 0.052(4) 0.035(3) 0.034(3) 0.002(3) 0.010(3) 0.008(3)
N5 0.042(3) 0.037(3) 0.027(2) 0.000(2) 0.009(2) -0.012(2)
C25 0.040(3) 0.042(3) 0.032(3) 0.003(2) 0.012(3) -0.011(3)
C13 0.041(3) 0.033(3) 0.027(3) -0.002(2) 0.001(2) -0.007(2)
C4 0.049(4) 0.058(4) 0.029(3) -0.010(3) 0.014(3) -0.009(3)
C1 0.041(3) 0.033(3) 0.038(4) 0.005(3) 0.013(3) 0.002(3)
N1 0.051(3) 0.040(3) 0.033(3) 0.004(2) 0.013(2) -0.001(2)
C5 0.056(4) 0.041(3) 0.027(3) 0.000(2) 0.016(3) -0.004(3)
N2 0.069(4) 0.044(3) 0.058(4) 0.007(3) 0.028(3) -0.004(3)
N3 0.050(3) 0.079(4) 0.037(3) -0.005(3) 0.010(3) -0.008(3)
C7 0.059(4) 0.054(4) 0.033(3) 0.002(3) 0.006(3) 0.003(3)
C28 0.080(6) 0.127(8) 0.052(5) -0.027(5) 0.037(4) -0.026(5)
C12 0.115(8) 0.154(10) 0.072(6) -0.041(7) 0.042(6) -0.055(8)
C26 0.047(4) 0.059(4) 0.043(4) -0.009(3) 0.020(3) -0.011(3)
C22 0.038(3) 0.076(5) 0.029(3) -0.008(3) 0.004(3) -0.006(3)
C10 0.100(6) 0.064(5) 0.033(4) 0.010(3) 0.017(4) 0.034(4)
C14 0.060(4) 0.043(3) 0.027(3) -0.002(3) 0.010(3) 0.000(3)
C17 0.077(5) 0.036(3) 0.037(4) -0.001(3) 0.022(3) -0.021(3)
C21 0.039(3) 0.068(4) 0.033(3) -0.013(3) 0.012(3) -0.022(3)
N4 0.077(5) 0.092(5) 0.050(4) -0.017(3) 0.036(3) -0.036(4)
C15 0.079(5) 0.052(4) 0.032(3) -0.003(3) 0.008(3) 0.009(4)
C11 0.097(7) 0.110(7) 0.038(4) 0.002(4) 0.013(4) 0.013(6)
C23 0.044(4) 0.123(7) 0.029(4) -0.012(4) 0.005(3) -0.007(4)
C16 0.090(6) 0.053(4) 0.044(4) -0.004(3) 0.006(4) 0.021(4)
C9 0.118(7) 0.068(5) 0.041(4) 0.000(4) 0.022(4) 0.035(5)
C24 0.068(6) 0.148(9) 0.061(5) -0.031(6) -0.018(4) 0.040(6)
C27 0.074(5) 0.083(6) 0.055(5) 0.008(4) 0.039(4) -0.016(4)
C18 0.040(10) 0.042(4) 0.055(6) 0.013(4) 0.010(7) 0.002(6)
C19 0.070(9) 0.043(5) 0.061(6) 0.016(4) 0.009(8) 0.007(8)
C20 0.080(9) 0.086(9) 0.098(10) 0.042(8) 0.031(8) 0.019(8)
C18' 0.040(10) 0.042(4) 0.055(6) 0.013(4) 0.010(7) 0.002(6)
C19' 0.070(9) 0.043(5) 0.061(6) 0.016(4) 0.009(8) 0.007(8)
C20' 0.080(9) 0.086(9) 0.098(10) 0.042(8) 0.031(8) 0.019(8)

loop_
_atom_type_symbol
_atom_type_description
_atom_type_scat_dispersion_real
_atom_type_scat_dispersion_imag
_atom_type_scat_source
C C 0.0033 0.0016 'International Tables Vol C Tables 4.2.6.8 and 6.1.1.4'
H H 0.0000 0.0000 'International Tables Vol C Tables 4.2.6.8 and 6.1.1.4'
N N 0.0061 0.0033 'International Tables Vol C Tables 4.2.6.8 and 6.1.1.4'
Pt Pt -1.7033 8.3905 'International Tables Vol C Tables 4.2.6.8 and 6.1.1.4'

loop_
_geom_angle_atom_site_label_1
_geom_angle_atom_site_label_2
_geom_angle_atom_site_label_3
_geom_angle
C1 Pt1 C3 179.2(2)
C1 Pt1 C2 91.1(2)
C3 Pt1 C2 89.6(2)
C1 Pt1 C4 90.5(2)
C3 Pt1 C4 88.8(2)
C2 Pt1 C4 178.3(2)
N3 C3 Pt1 179.6(6)
C5 C6 C7 118.4(6)
C5 C6 H6A 120.8
C7 C6 H6A 120.8
C7 C8 C9 118.4(6)
C7 C8 C11 121.1(7)
C9 C8 C11 120.5(7)
N2 C2 Pt1 179.7(6)
C25 N5 C13 107.2(4)
C25 N5 C21 110.3(4)
C13 N5 C21 111.8(5)
C25 N5 C17 110.6(5)
C13 N5 C17 110.8(4)
C21 N5 C17 106.2(4)
N5 C25 C26 116.2(5)
N5 C25 H25A 108.2
C26 C25 H25A 108.2
N5 C25 H25B 108.2
C26 C25 H25B 108.2
H25A C25 H25B 107.4
C14 C13 N5 115.2(5)
C14 C13 H13A 108.5
N5 C13 H13A 108.5
C14 C13 H13B 108.5
N5 C13 H13B 108.5
H13A C13 H13B 107.5
N4 C4 Pt1 178.1(7)
N1 C1 Pt1 178.4(5)
C1 N1 C5 178.1(6)
C6 C5 C10 121.8(6)
C6 C5 N1 119.4(6)
C10 C5 N1 118.8(6)
C8 C7 C6 121.3(6)
C8 C7 H7A 119.3
C6 C7 H7A 119.3
C27 C28 H28A 109.5
C27 C28 H28B 109.5
H28A C28 H28B 109.5
C27 C28 H28C 109.5
H28A C28 H28C 109.5
H28B C28 H28C 109.5
C11 C12 H12A 109.5
C11 C12 H12B 109.5
H12A C12 H12B 109.5
C11 C12 H12C 109.5
H12A C12 H12C 109.5
H12B C12 H12C 109.5
C25 C26 C27 106.4(5)
C25 C26 H26A 110.4
C27 C26 H26A 110.4
C25 C26 H26B 110.4
C27 C26 H26B 110.4
H26A C26 H26B 108.6
C21 C22 C23 109.9(6)
C21 C22 H22A 109.7
C23 C22 H22A 109.7
C21 C22 H22B 109.7
C23 C22 H22B 109.7
H22A C22 H22B 108.2
C5 C10 C9 119.1(7)
C5 C10 H10A 120.5
C9 C10 H10A 120.5
C13 C14 C15 110.3(5)
C13 C14 H14A 109.6
C15 C14 H14A 109.6
C13 C14 H14B 109.6
C15 C14 H14B 109.6
H14A C14 H14B 108.1
C18 C17 N5 112.5(6)
N5 C17 C18' 120.0(11)
C18 C17 H17A 109.1
N5 C17 H17A 109.1
C18 C17 H17B 109.1
N5 C17 H17B 109.1
H17A C17 H17B 107.8
C22 C21 N5 115.4(5)
C22 C21 H21A 108.4
N5 C21 H21A 108.4
C22 C21 H21B 108.4
N5 C21 H21B 108.4
H21A C21 H21B 107.5
C16 C15 C14 113.9(6)
C16 C15 H15A 108.8
C14 C15 H15A 108.8
C16 C15 H15B 108.8
C14 C15 H15B 108.8
H15A C15 H15B 107.7
C12 C11 C8 115.6(8)
C12 C11 H11A 108.4
C8 C11 H11A 108.4
C12 C11 H11B 108.4
C8 C11 H11B 108.4
H11A C11 H11B 107.4
C22 C23 C24 110.2(7)
C22 C23 H23A 109.6
C24 C23 H23A 109.6
C22 C23 H23B 109.6
C24 C23 H23B 109.6
H23A C23 H23B 108.1
C15 C16 H16A 109.5
C15 C16 H16B 109.5
H16A C16 H16B 109.5
C15 C16 H16C 109.5
H16A C16 H16C 109.5
H16B C16 H16C 109.5
C8 C9 C10 120.9(7)
C8 C9 H9A 119.5
C10 C9 H9A 119.5
C23 C24 H24A 109.5
C23 C24 H24B 109.5
H24A C24 H24B 109.5
C23 C24 H24C 109.5
H24A C24 H24C 109.5
H24B C24 H24C 109.5
C28 C27 C26 108.8(6)
C28 C27 H27A 109.9
C26 C27 H27A 109.9
C28 C27 H27B 109.9
C26 C27 H27B 109.9
H27A C27 H27B 108.3
C17 C18 C19 112.5(11)
C17 C18 H18A 113.5
C19 C18 H18A 112.0
C17 C18 H18B 106.9
C19 C18 H18B 103.8
H18A C18 H18B 107.3
C20 C19 C18 111.9(10)
C20 C19 H19A 109.2
C18 C19 H19A 109.2
C20 C19 H19B 109.2
C18 C19 H19B 109.2
H19A C19 H19B 107.9
C19 C20 H20A 109.5
C19 C20 H20B 109.5
H20A C20 H20B 109.5
C19 C20 H20C 109.5
H20A C20 H20C 109.5
H20B C20 H20C 109.5
C17 C18' C19' 110.3(18)
C17 C18' H18C 109.6
C19' C18' H18C 109.6
C17 C18' H18D 109.6
C19' C18' H18D 109.6
H18C C18' H18D 108.1
C20' C19' C18' 110.4(15)
C20' C19' H19C 109.6
C18' C19' H19C 109.6
C20' C19' H19D 109.6
C18' C19' H19D 109.6
H19C C19' H19D 108.1
C19' C20' H20D 109.5
C19' C20' H20E 109.5
H20D C20' H20E 109.5
C19' C20' H20F 109.5
H20D C20' H20F 109.5
H20E C20' H20F 109.5

loop_
_geom_bond_atom_site_label_1
_geom_bond_atom_site_label_2
_geom_bond_distance
Pt1 C1 1.947(6)
Pt1 C3 1.989(6)
Pt1 C2 1.995(7)
Pt1 C4 2.005(7)
C3 N3 1.139(8)
C6 C5 1.363(9)
C6 C7 1.408(9)
C6 H6A 0.9500
C8 C7 1.366(9)
C8 C9 1.385(10)
C8 C11 1.518(10)
C2 N2 1.140(8)
N5 C25 1.508(7)
N5 C13 1.518(7)
N5 C21 1.518(7)
N5 C17 1.524(7)
C25 C26 1.536(9)
C25 H25A 0.9900
C25 H25B 0.9900
C13 C14 1.511(8)
C13 H13A 0.9900
C13 H13B 0.9900
C4 N4 1.128(8)
C1 N1 1.147(7)
N1 C5 1.413(7)
C5 C10 1.364(9)
C7 H7A 0.9500
C28 C27 1.543(11)
C28 H28A 0.9800
C28 H28B 0.9800
C28 H28C 0.9800
C12 C11 1.447(12)
C12 H12A 0.9800
C12 H12B 0.9800
C12 H12C 0.9800
C26 C27 1.559(9)
C26 H26A 0.9900
C26 H26B 0.9900
C22 C21 1.515(9)
C22 C23 1.524(9)
C22 H22A 0.9900
C22 H22B 0.9900
C10 C9 1.392(10)
C10 H10A 0.9500
C14 C15 1.525(9)
C14 H14A 0.9900
C14 H14B 0.9900
C17 C18 1.667(17)
C17 C18' 1.29(3)
C17 H17A 0.9900
C17 H17B 0.9900
C21 H21A 0.9900
C21 H21B 0.9900
C15 C16 1.506(9)
C15 H15A 0.9900
C15 H15B 0.9900
C11 H11A 0.9900
C11 H11B 0.9900
C23 C24 1.551(12)
C23 H23A 0.9900
C23 H23B 0.9900
C16 H16A 0.9800
C16 H16B 0.9800
C16 H16C 0.9800
C9 H9A 0.9500
C24 H24A 0.9800
C24 H24B 0.9800
C24 H24C 0.9800
C27 H27A 0.9900
C27 H27B 0.9900
C18 C19 1.530(11)
C18 H18A 0.9671
C18 H18B 0.9493
C19 C20 1.515(14)
C19 H19A 0.9900
C19 H19B 0.9900
C20 H20A 0.9800
C20 H20B 0.9800
C20 H20C 0.9800
C18' C19' 1.530(12)
C18' H18C 0.9900
C18' H18D 0.9900
C19' C20' 1.516(15)
C19' H19C 0.9900
C19' H19D 0.9900
C20' H20D 0.9800
C20' H20E 0.9800
C20' H20F 0.9800

loop_
_geom_torsion_atom_site_label_1
_geom_torsion_atom_site_label_2
_geom_torsion_atom_site_label_3
_geom_torsion_atom_site_label_4
_geom_torsion
C13 N5 C25 C26 -177.2(5)
C21 N5 C25 C26 60.9(7)
C17 N5 C25 C26 -56.3(7)
C25 N5 C13 C14 179.7(5)
C21 N5 C13 C14 -59.4(6)
C17 N5 C13 C14 58.8(6)
C7 C6 C5 C10 -1.6(10)
C7 C6 C5 N1 179.7(6)
C9 C8 C7 C6 -3.3(11)
C11 C8 C7 C6 175.4(7)
C5 C6 C7 C8 3.9(10)
N5 C25 C26 C27 172.0(6)
C6 C5 C10 C9 -1.1(12)
N1 C5 C10 C9 177.6(7)
N5 C13 C14 C15 162.7(5)
C25 N5 C17 C18 -50.1(9)
C13 N5 C17 C18 68.7(9)
C21 N5 C17 C18 -169.8(8)
C25 N5 C17 C18' -66.8(17)
C13 N5 C17 C18' 51.9(17)
C21 N5 C17 C18' 173.5(16)
C23 C22 C21 N5 -176.2(5)
C25 N5 C21 C22 67.4(6)
C13 N5 C21 C22 -51.7(6)
C17 N5 C21 C22 -172.7(5)
C13 C14 C15 C16 -70.8(8)
C7 C8 C11 C12 114.0(10)
C9 C8 C11 C12 -67.3(12)
C21 C22 C23 C24 -175.3(6)
C7 C8 C9 C10 0.6(13)
C11 C8 C9 C10 -178.1(8)
C5 C10 C9 C8 1.6(13)
C25 C26 C27 C28 179.2(7)
N5 C17 C18 C19 -179.6(10)
C17 C18 C19 C20 72.4(18)
N5 C17 C18' C19' -175.6(14)
C17 C18' C19' C20' 179(2)
